data_2243909
loop_
_publ_author_name
'Turgunov, Kambarali'
'Ziyadullaev, Mirjalol'
'Khoshimov, Farkhod'
'Karimov, Rikhsiboy'
'Elmuradov, Burkhon'

_publ_section_title
;
 Crystal structures of 6-nitroquinazolin-4(3<i>H</i>)-one,
 6-aminoquinazolin-4(3<i>H</i>)-one and 4-aminoquinazoline
 hemihydrochloride dihydrate
;
_journal_issue 10
_journal_name_full 'Acta Crystallographica Section E'
_journal_page_first
;
;
_journal_paper_doi 10.1107/S2056989021008823
_journal_volume 77
_journal_year 2021
_chemical_formula_iupac 'C8 H5 N3 O3'
_chemical_formula_moiety 'C8 H5 N3 O3'
_chemical_formula_sum 'C8 H5 N3 O3'
_chemical_formula_weight 191.15
_chemical_melting_point 560(2)
_chemical_name_systematic
;
6-Nitroquinazolin-4(3<i>H</i>)-one
;
_space_group_crystal_system triclinic
_space_group_IT_number 2
_space_group_name_Hall '-P 1'
_space_group_name_H-M_alt 'P -1'
_atom_sites_solution_hydrogens mixed
_atom_sites_solution_primary direct
_audit_creation_method SHELXL-2014/7
_cell_angle_alpha 105.654(12)
_cell_angle_beta 98.560(13)
_cell_angle_gamma 90.784(13)
_cell_formula_units_Z 2
_cell_length_a 5.5587(9)
_cell_length_b 8.6673(13)
_cell_length_c 8.7649(12)
_cell_measurement_reflns_used 950
_cell_measurement_temperature 293(2)
_cell_measurement_theta_max 74.4730
_cell_measurement_theta_min 5.2610
_cell_volume 401.45(11)
_computing_cell_refinement
;
CrysAlisPro (Rigaku OD, 2018)
;
_computing_data_collection
;
CrysAlisPro (Rigaku OD, 2018)
;
_computing_data_reduction
;
CrysAlisPro (Rigaku OD, 2018)
;
_computing_molecular_graphics
;
XP in SHELXTL (Sheldrick, 2008)
;
_computing_publication_material
;
publCIF (Westrip, 2010)
;
_computing_structure_refinement
;
<i>SHELXL2014/7</i> (Sheldrick, 2015b)
;
_computing_structure_solution
;
<i>SHELXT2018/2</i> (Sheldrick, 2015a)
;
_diffrn_ambient_temperature 293(2)
_diffrn_detector 'CCD plate'
_diffrn_detector_area_resol_mean 10.2576
_diffrn_measured_fraction_theta_full 0.999
_diffrn_measured_fraction_theta_max 0.960
_diffrn_measurement_device 'four-circle diffractometer'
_diffrn_measurement_device_type 'Rigaku Xcalibur, Ruby'
_diffrn_measurement_method '\w scans'
_diffrn_radiation_monochromator graphite
_diffrn_radiation_probe x-ray
_diffrn_radiation_type CuK\a
_diffrn_radiation_wavelength 1.54184
_diffrn_reflns_av_R_equivalents 0.0237
_diffrn_reflns_av_unetI/netI 0.0458
_diffrn_reflns_limit_h_max 7
_diffrn_reflns_limit_h_min -6
_diffrn_reflns_limit_k_max 10
_diffrn_reflns_limit_k_min -7
_diffrn_reflns_limit_l_max 9
_diffrn_reflns_limit_l_min -10
_diffrn_reflns_number 2652
_diffrn_reflns_theta_full 67.684
_diffrn_reflns_theta_max 76.251
_diffrn_reflns_theta_min 5.308
_diffrn_source 'Enhance (Cu) X-ray Source'
_exptl_absorpt_coefficient_mu 1.073
_exptl_absorpt_correction_T_max 1.00000
_exptl_absorpt_correction_T_min 0.74240
_exptl_absorpt_correction_type multi-scan
_exptl_absorpt_process_details
;
(CrysAlisPro; Rigaku OD, 2018)
;
_exptl_crystal_colour colourless
_exptl_crystal_density_diffrn 1.581
_exptl_crystal_description prism
_exptl_crystal_F_000 196
_exptl_crystal_size_max 0.45
_exptl_crystal_size_mid 0.30
_exptl_crystal_size_min 0.25
_refine_diff_density_max 0.181
_refine_diff_density_min -0.173
_refine_ls_extinction_coef 0.012(3)
_refine_ls_extinction_expression Fc^*^=kFc[1+0.001xFc^2^\l^3^/sin(2\q)]^-1/4^
_refine_ls_extinction_method
;
SHELXL2014/7 (Sheldrick, 2015b)
;
_refine_ls_goodness_of_fit_ref 1.022
_refine_ls_hydrogen_treatment mixed
_refine_ls_matrix_type full
_refine_ls_number_parameters 132
_refine_ls_number_reflns 1598
_refine_ls_number_restraints 0
_refine_ls_restrained_S_all 1.022
_refine_ls_R_factor_all 0.0645
_refine_ls_R_factor_gt 0.0469
_refine_ls_shift/su_max 0.000
_refine_ls_shift/su_mean 0.000
_refine_ls_structure_factor_coef Fsqd
_refine_ls_weighting_details 'w=1/[\s^2^(Fo^2^)+(0.0615P)^2^] where P=(Fo^2^+2Fc^2^)/3'
_refine_ls_weighting_scheme calc
_refine_ls_wR_factor_gt 0.1250
_refine_ls_wR_factor_ref 0.1453
_reflns_number_gt 1124
_reflns_number_total 1598
_reflns_threshold_expression 'I > 2\s(I)'
_cod_data_source_file dj2030sup1.cif
_cod_data_source_block I
_cod_database_code 2243909
_shelx_space_group_comment
;
The symmetry employed for this shelxl refinement is uniquely defined
by the following loop, which should always be used as a source of
symmetry information in preference to the above space-group names.
They are only intended as comments.
;

loop_
_space_group_symop_operation_xyz
'x, y, z'
'-x, -y, -z'

loop_
_atom_site_type_symbol
_atom_site_label
_atom_site_fract_x
_atom_site_fract_y
_atom_site_fract_z
_atom_site_U_iso_or_equiv
_atom_site_adp_type
_atom_site_calc_flag
_atom_site_occupancy
_atom_site_disorder_assembly
_atom_site_disorder_group
O O1 0.6353(3) 0.19086(17) 0.52777(19) 0.0644(5) Uani d 1 . .
O O2 0.7328(5) 0.9420(2) 0.8525(3) 0.0988(8) Uani d 1 . .
O O3 0.8935(3) 0.7763(2) 0.6717(2) 0.0739(5) Uani d 1 . .
N N1 0.1305(3) 0.3183(2) 0.8279(2) 0.0587(5) Uani d 1 . .
C C2 0.1601(4) 0.1736(3) 0.7482(3) 0.0585(5) Uani d 1 . .
H H2 0.0576 0.0929 0.7592 0.070 Uiso calc 1 . .
N N3 0.3277(4) 0.1287(2) 0.6497(2) 0.0566(5) Uani d 1 . .
C C4 0.4881(4) 0.2343(2) 0.6209(2) 0.0517(5) Uani d 1 . .
C C4A 0.4645(4) 0.4012(2) 0.7094(2) 0.0476(5) Uani d 1 . .
C C5 0.6197(4) 0.5228(2) 0.6955(3) 0.0519(5) Uani d 1 . .
H H5 0.7399 0.4998 0.6306 0.062 Uiso calc 1 . .
C C6 0.5897(4) 0.6775(2) 0.7807(3) 0.0529(5) Uani d 1 . .
C C7 0.4120(4) 0.7162(2) 0.8796(3) 0.0569(5) Uani d 1 . .
H H7 0.3956 0.8224 0.9349 0.068 Uiso calc 1 . .
C C8 0.2626(4) 0.5968(2) 0.8944(3) 0.0567(5) Uani d 1 . .
H H8 0.1446 0.6214 0.9607 0.068 Uiso calc 1 . .
C C8A 0.2866(4) 0.4359(2) 0.8092(2) 0.0507(5) Uani d 1 . .
N N9 0.7504(4) 0.8071(2) 0.7678(3) 0.0635(5) Uani d 1 . .
H H3 0.334(5) 0.038(3) 0.598(3) 0.057(6) Uiso d 1 . .

loop_
_atom_site_aniso_label
_atom_site_aniso_U_11
_atom_site_aniso_U_22
_atom_site_aniso_U_33
_atom_site_aniso_U_12
_atom_site_aniso_U_13
_atom_site_aniso_U_23
O1 0.0731(10) 0.0452(8) 0.0736(11) 0.0019(7) 0.0352(9) 0.0014(7)
O2 0.1272(18) 0.0417(9) 0.1230(17) -0.0165(10) 0.0525(15) -0.0014(9)
O3 0.0730(11) 0.0618(10) 0.0918(13) -0.0050(8) 0.0287(10) 0.0215(9)
N1 0.0605(10) 0.0490(9) 0.0681(11) -0.0004(7) 0.0260(9) 0.0102(8)
C2 0.0621(12) 0.0457(11) 0.0690(14) -0.0031(9) 0.0213(11) 0.0126(9)
N3 0.0674(11) 0.0368(8) 0.0646(11) 0.0004(7) 0.0226(9) 0.0058(8)
C4 0.0553(11) 0.0431(10) 0.0557(11) 0.0035(8) 0.0169(9) 0.0073(8)
C4A 0.0534(10) 0.0398(9) 0.0486(10) 0.0030(8) 0.0129(8) 0.0082(8)
C5 0.0549(11) 0.0478(11) 0.0542(11) 0.0042(8) 0.0154(9) 0.0122(8)
C6 0.0571(11) 0.0430(10) 0.0579(11) -0.0013(8) 0.0111(9) 0.0118(8)
C7 0.0674(13) 0.0396(10) 0.0600(12) 0.0067(9) 0.0143(10) 0.0052(8)
C8 0.0617(12) 0.0464(11) 0.0606(12) 0.0070(9) 0.0211(10) 0.0061(9)
C8A 0.0535(11) 0.0436(10) 0.0542(11) 0.0027(8) 0.0135(9) 0.0092(8)
N9 0.0694(12) 0.0453(10) 0.0744(12) -0.0043(8) 0.0133(10) 0.0138(8)

loop_
_atom_type_symbol
_atom_type_description
_atom_type_scat_dispersion_real
_atom_type_scat_dispersion_imag
_atom_type_scat_source
C C 0.0181 0.0091 'International Tables Vol C Tables 4.2.6.8 and 6.1.1.4'
H H 0.0000 0.0000 'International Tables Vol C Tables 4.2.6.8 and 6.1.1.4'
N N 0.0311 0.0180 'International Tables Vol C Tables 4.2.6.8 and 6.1.1.4'
O O 0.0492 0.0322 'International Tables Vol C Tables 4.2.6.8 and 6.1.1.4'

loop_
_geom_angle_atom_site_label_1
_geom_angle_atom_site_label_2
_geom_angle_atom_site_label_3
_geom_angle_site_symmetry_1
_geom_angle_site_symmetry_3
_geom_angle
_geom_angle_publ_flag
C2 N1 C8A . . 115.80(17) ?
N1 C2 N3 . . 125.57(19) ?
N1 C2 H2 . . 117.2 ?
N3 C2 H2 . . 117.2 ?
C2 N3 C4 . . 123.57(17) ?
C2 N3 H3 . . 122.0(18) ?
C4 N3 H3 . . 114.3(18) ?
O1 C4 N3 . . 122.34(17) ?
O1 C4 C4A . . 124.23(18) ?
N3 C4 C4A . . 113.43(16) ?
C5 C4A C8A . . 120.89(18) ?
C5 C4A C4 . . 120.21(17) ?
C8A C4A C4 . . 118.90(18) ?
C6 C5 C4A . . 117.95(18) ?
C6 C5 H5 . . 121.0 ?
C4A C5 H5 . . 121.0 ?
C5 C6 C7 . . 122.54(19) ?
C5 C6 N9 . . 118.89(18) ?
C7 C6 N9 . . 118.57(18) ?
C8 C7 C6 . . 119.31(18) ?
C8 C7 H7 . . 120.3 ?
C6 C7 H7 . . 120.3 ?
C7 C8 C8A . . 120.21(19) ?
C7 C8 H8 . . 119.9 ?
C8A C8 H8 . . 119.9 ?
N1 C8A C4A . . 122.73(18) ?
N1 C8A C8 . . 118.18(18) ?
C4A C8A C8 . . 119.09(19) ?
O2 N9 O3 . . 122.9(2) ?
O2 N9 C6 . . 118.0(2) ?
O3 N9 C6 . . 119.03(18) ?

loop_
_geom_bond_atom_site_label_1
_geom_bond_atom_site_label_2
_geom_bond_site_symmetry_2
_geom_bond_distance
_geom_bond_publ_flag
O1 C4 . 1.233(2) ?
O2 N9 . 1.218(2) ?
O3 N9 . 1.223(2) ?
N1 C2 . 1.287(3) y
N1 C8A . 1.388(3) ?
C2 N3 . 1.354(3) y
C2 H2 . 0.9300 ?
N3 C4 . 1.366(3) y
N3 H3 . 0.80(3) ?
C4 C4A . 1.463(3) ?
C4A C5 . 1.395(3) ?
C4A C8A . 1.399(3) ?
C5 C6 . 1.374(3) ?
C5 H5 . 0.9300 ?
C6 C7 . 1.395(3) ?
C6 N9 . 1.464(3) y
C7 C8 . 1.363(3) ?
C7 H7 . 0.9300 ?
C8 C8A . 1.412(3) ?
C8 H8 . 0.9300 ?

loop_
_geom_hbond_atom_site_label_D
_geom_hbond_atom_site_label_H
_geom_hbond_atom_site_label_A
_geom_hbond_site_symmetry_A
_geom_hbond_distance_DH
_geom_hbond_distance_HA
_geom_hbond_distance_DA
_geom_hbond_angle_DHA
_geom_hbond_publ_flag
N3 H3 O1 2_656 0.80(3) 2.02(3) 2.814(2) 178(4) y
C8 H8 N1 2_567 0.93 2.53 3.450(3) 172 y
C2 H2 O2 1_445 0.93 2.57 3.466(4) 163 y
C7 H7 O2 2_677 0.93 2.56 3.437(3) 158 y

loop_
_geom_torsion_atom_site_label_1
_geom_torsion_atom_site_label_2
_geom_torsion_atom_site_label_3
_geom_torsion_atom_site_label_4
_geom_torsion_site_symmetry_1
_geom_torsion_site_symmetry_2
_geom_torsion_site_symmetry_3
_geom_torsion_site_symmetry_4
_geom_torsion
_geom_torsion_publ_flag
C8A N1 C2 N3 . . . . -0.1(4) ?
N1 C2 N3 C4 . . . . -0.7(4) ?
C2 N3 C4 O1 . . . . -178.3(2) ?
C2 N3 C4 C4A . . . . 1.0(3) ?
O1 C4 C4A C5 . . . . -2.2(3) ?
N3 C4 C4A C5 . . . . 178.5(2) ?
O1 C4 C4A C8A . . . . 178.6(2) ?
N3 C4 C4A C8A . . . . -0.7(3) ?
C8A C4A C5 C6 . . . . -1.0(3) ?
C4 C4A C5 C6 . . . . 179.8(2) ?
C4A C5 C6 C7 . . . . 0.3(3) ?
C4A C5 C6 N9 . . . . -179.9(2) ?
C5 C6 C7 C8 . . . . 0.5(4) ?
N9 C6 C7 C8 . . . . -179.3(2) ?
C6 C7 C8 C8A . . . . -0.5(4) ?
C2 N1 C8A C4A . . . . 0.5(3) ?
C2 N1 C8A C8 . . . . -179.8(2) ?
C5 C4A C8A N1 . . . . -179.2(2) ?
C4 C4A C8A N1 . . . . 0.0(3) ?
C5 C4A C8A C8 . . . . 1.1(3) ?
C4 C4A C8A C8 . . . . -179.8(2) ?
C7 C8 C8A N1 . . . . 180.0(2) ?
C7 C8 C8A C4A . . . . -0.2(3) ?
C5 C6 N9 O2 . . . . -175.0(2) ?
C7 C6 N9 O2 . . . . 4.9(4) ?
C5 C6 N9 O3 . . . . 6.0(3) ?
C7 C6 N9 O3 . . . . -174.2(2) ?

_cod_database_fobs_code 2243909
